data_7714594
loop_
_publ_author_name
'Yousuf, Nighat'
'Ma, Yanping'
'Mahmood, Qaiser'
'Zhang, Wenjuan'
'Wang, Yizhou'
'Saeed, Hassan'
'Sun, Wen-Hua'

_publ_section_title
;
 Enhancing isoprene polymerization with high activity and adjustable
 monomer enchainment using cyclooctyl-fused iminopyridine iron
 precatalysts.
;
_journal_issue 2
_journal_name_full 'Dalton transactions (Cambridge, England : 2003)'
_journal_page_first 753
_journal_page_last 764
_journal_paper_doi 10.1039/d3dt03674j
_journal_volume 53
_journal_year 2024
_chemical_formula_moiety '2(C51 H54 Fe N6), 3(Cl4 Fe), Cl, 1[], 1[]'
_chemical_formula_sum 'C102 H108 Cl13 Fe5 N12'
_chemical_formula_weight 2242.10
_space_group_crystal_system trigonal
_space_group_IT_number 143
_space_group_name_Hall 'P 3'
_space_group_name_H-M_alt 'P 3'
_atom_sites_solution_hydrogens geom
_atom_sites_solution_primary dual
_audit_creation_date 2023-11-27
_audit_creation_method
;
Olex2 1.5
(compiled 2023.08.24 svn.re1ec1418 for OlexSys, GUI svn.r6817)
;
_audit_update_record
;
2023-11-27 deposited with the CCDC.	2023-11-30 downloaded from the CCDC.
;
_cell_angle_alpha 90
_cell_angle_beta 90
_cell_angle_gamma 120
_cell_formula_units_Z 1
_cell_length_a 12.4440(5)
_cell_length_b 12.4440(5)
_cell_length_c 20.0425(11)
_cell_measurement_reflns_used 4234
_cell_measurement_temperature 169.99(10)
_cell_measurement_theta_max 75.3310
_cell_measurement_theta_min 2.2040
_cell_volume 2687.8(2)
_computing_cell_refinement 'CrysAlisPro 1.171.42.96a (Rigaku OD, 2023)'
_computing_data_collection 'CrysAlisPro 1.171.42.96a (Rigaku OD, 2023)'
_computing_data_reduction 'CrysAlisPro 1.171.42.96a (Rigaku OD, 2023)'
_computing_molecular_graphics 'Olex2 1.5 (Dolomanov et al., 2009)'
_computing_publication_material 'Olex2 1.5 (Dolomanov et al., 2009)'
_computing_structure_refinement 'SHELXL 2018/3 (Sheldrick, 2015)'
_computing_structure_solution 'SHELXT 2018/2 (Sheldrick, 2018)'
_diffrn_ambient_environment N~2~
_diffrn_ambient_temperature 169.99(10)
_diffrn_detector 'Hybrid Pixel Array Detector'
_diffrn_detector_area_resol_mean 10.0000
_diffrn_detector_type HyPix
_diffrn_measured_fraction_theta_full 0.999
_diffrn_measured_fraction_theta_max 0.945
_diffrn_measurement_details
;
List of Runs (angles in degrees, time in seconds):

  # Type    Start    End  Width  t~exp~   \w     \q     \k     \f   Frames
#--------------------------------------------------------------------------
  1  \w    -52.00  27.00   0.50    1.00    --  -46.17  49.00  34.00  158
  2  \w   -161.00-135.00   0.50    4.00    -- -104.50 -99.00 -27.00   52
  3  \w   -170.00 -85.00   0.50    4.00    -- -104.50 -65.00-167.00  170
  4  \w     42.00  69.00   0.50    4.00    --  108.85 -65.00-167.00   54
  5  \w    -14.00  27.00   0.50    1.00    --  -46.17  19.00 -90.00   82
  6  \w    -23.00  23.00   0.50    1.00    --  -46.17  19.00-180.00   92
  7  \w   -152.00 -90.00   0.50    4.00    -- -104.50 -45.00-120.00  124
  8  \w    -66.00 -31.00   0.50    4.00    -- -104.50  61.00  90.00   70
  9  \w   -173.00 -94.00   0.50    4.00    -- -104.50 -45.00 -60.00  158
 10  \w     47.00  72.00   0.50    4.00    --  108.85 -61.00-150.00   50
 11  \w     37.00  74.00   0.50    4.00    --  108.85 -61.00   0.00   74
 12  \w    104.00 177.00   0.50    4.00    --  108.85  45.00  90.00  146
;
_diffrn_measurement_device 'four-circle diffractometer'
_diffrn_measurement_device_type 'XtaLAB Synergy R, HyPix'
_diffrn_measurement_method '\w scans'
_diffrn_orient_matrix_type 'CrysAlisPro convention (1999,Acta A55,543-557)'
_diffrn_orient_matrix_UB_11 0.0673570000
_diffrn_orient_matrix_UB_12 -0.0559267000
_diffrn_orient_matrix_UB_13 -0.0390265000
_diffrn_orient_matrix_UB_21 -0.0534397000
_diffrn_orient_matrix_UB_22 -0.1111186000
_diffrn_orient_matrix_UB_23 0.0481348000
_diffrn_orient_matrix_UB_31 -0.1144203000
_diffrn_orient_matrix_UB_32 -0.0699796000
_diffrn_orient_matrix_UB_33 -0.0453652000
_diffrn_radiation_monochromator mirror
_diffrn_radiation_probe x-ray
_diffrn_radiation_type 'Cu K\a'
_diffrn_radiation_wavelength 1.54184
_diffrn_reflns_av_R_equivalents 0.0479
_diffrn_reflns_av_unetI/netI 0.0650
_diffrn_reflns_Laue_measured_fraction_full 0.999
_diffrn_reflns_Laue_measured_fraction_max 0.945
_diffrn_reflns_limit_h_max 15
_diffrn_reflns_limit_h_min -15
_diffrn_reflns_limit_k_max 14
_diffrn_reflns_limit_k_min -15
_diffrn_reflns_limit_l_max 24
_diffrn_reflns_limit_l_min -23
_diffrn_reflns_number 10315
_diffrn_reflns_point_group_measured_fraction_full 0.841
_diffrn_reflns_point_group_measured_fraction_max 0.777
_diffrn_reflns_theta_full 67.684
_diffrn_reflns_theta_max 77.354
_diffrn_reflns_theta_min 2.204
_diffrn_source 'Rotating-anode X-ray tube'
_diffrn_source_type 'PhotonJet R (Cu) X-ray Source'
_exptl_absorpt_coefficient_mu 8.648
_exptl_absorpt_correction_T_max 1.00000
_exptl_absorpt_correction_T_min 0.44101
_exptl_absorpt_correction_type multi-scan
_exptl_absorpt_process_details
;
CrysAlisPro 1.171.42.96a (Rigaku Oxford Diffraction, 2023)
Empirical absorption correction using spherical harmonics,
implemented in SCALE3 ABSPACK scaling algorithm.
;
_exptl_crystal_colour purple
_exptl_crystal_density_diffrn 1.385
_exptl_crystal_description block
_exptl_crystal_F_000 1155
_exptl_crystal_size_max 0.3
_exptl_crystal_size_mid 0.25
_exptl_crystal_size_min 0.2
_refine_diff_density_max 0.492
_refine_diff_density_min -0.357
_refine_diff_density_rms 0.070
_refine_ls_abs_structure_details
;
 Classical Flack method preferred over Parsons because s.u. lower.
;
_refine_ls_abs_structure_Flack 0.23(4)
_refine_ls_extinction_method none
_refine_ls_goodness_of_fit_ref 1.102
_refine_ls_hydrogen_treatment constr
_refine_ls_matrix_type full
_refine_ls_number_parameters 413
_refine_ls_number_reflns 5957
_refine_ls_number_restraints 43
_refine_ls_restrained_S_all 1.099
_refine_ls_R_factor_all 0.0679
_refine_ls_R_factor_gt 0.0502
_refine_ls_shift/su_max 0.006
_refine_ls_shift/su_mean 0.000
_refine_ls_structure_factor_coef Fsqd
_refine_ls_weighting_details 'w=1/[\s^2^(Fo^2^)+(0.0658P)^2^+1.5094P] where P=(Fo^2^+2Fc^2^)/3'
_refine_ls_weighting_scheme calc
_refine_ls_wR_factor_gt 0.1350
_refine_ls_wR_factor_ref 0.1450
_reflns_Friedel_coverage 0.644
_reflns_Friedel_fraction_full 0.684
_reflns_Friedel_fraction_max 0.608
_reflns_number_gt 4568
_reflns_number_total 5957
_reflns_threshold_expression 'I > 2\s(I)'
_cod_data_source_file d3dt03674j2.cif
_cod_data_source_block tx13927_auto_sq
_cod_depositor_comments 'Adding full bibliography for 7714594--7714596.cif.'
_cod_original_cell_volume 2687.9(3)
_cod_database_code 7714594
_shelx_shelxl_version_number 2018/3
_chemical_oxdiff_formula 'C H N Fe Cl'
_shelx_space_group_comment
;
The symmetry employed for this shelxl refinement is uniquely defined
by the following loop, which should always be used as a source of
symmetry information in preference to the above space-group names.
They are only intended as comments.
;
_olex2_refinement_description
;
1. Fixed Uiso
 At 1.2 times of:
  All C(H) groups, All C(H,H) groups
2. Uiso/Uaniso restraints and constraints
C18 \\sim N3 \\sim C19 \\sim C20 \\sim C21 \\sim C28: within 1.7A with sigma of
0.02 and sigma for terminal atoms of 0.04 within 1.7A
Uanis(C18) \\sim Ueq: with sigma of 0.01 and sigma for terminal atoms of 0.02
3. Others
 Sof(Cl5A)=1-FVAR(1)
 Sof(Fe5A)=Sof(Cl6A)=0.33333*(1-FVAR(2))
 Sof(Fe5)=Sof(Cl6)=0.33333*FVAR(2)
 Sof(Cl5)=FVAR(1)
4.a Secondary CH2 refined with riding coordinates:
 C5(H5A,H5B), C6(H6A,H6B), C7(H7A,H7B), C8(H8A,H8B), C9(H9A,H9B), C22(H22A,
 H22B), C23(H23A,H23B), C24(H24A,H24B), C25(H25A,H25B), C26(H26A,H26B)
4.b Aromatic/amide H refined with riding coordinates:
 C1(H1), C2(H2), C3(H3), C13(H13), C14(H14), C15(H15), C16(H16), C17(H17),
 C18(H18), C19(H19), C20(H20), C30(H30), C31(H31), C32(H32), C33(H33), C34(H34)
;
_platon_squeeze_void_probe_radius 1.20
_olex2_submission_special_instructions 'No special instructions were received'
_oxdiff_exptl_absorpt_empirical_details
;
Empirical correction (ABSPACK) includes:
- Absorption correction using spherical harmonics
- Frame scaling
;
_oxdiff_exptl_absorpt_empirical_full_max 2.206
_oxdiff_exptl_absorpt_empirical_full_min 0.647

loop_
_space_group_symop_operation_xyz
'x, y, z'
'-y, x-y, z'
'-x+y, -x, z'

loop_
_atom_site_label
_atom_site_type_symbol
_atom_site_fract_x
_atom_site_fract_y
_atom_site_fract_z
_atom_site_U_iso_or_equiv
_atom_site_adp_type
_atom_site_occupancy
_atom_site_site_symmetry_order
_atom_site_calc_flag
_atom_site_refinement_flags_posn
_atom_site_refinement_flags_adp
_atom_site_refinement_flags_occupancy
_atom_site_disorder_assembly
_atom_site_disorder_group
Fe1 Fe 0.333333 -0.333333 0.78022(14) 0.0239(6) Uani 1 3 d S T P . .
N1 N 0.4356(9) -0.1744(9) 0.8279(5) 0.0275(19) Uani 1 1 d . . . . .
N2 N 0.4876(9) -0.2583(9) 0.7274(5) 0.030(2) Uani 1 1 d . . . . .
C1 C 0.5095(10) -0.3151(10) 0.6755(6) 0.034(2) Uani 1 1 d . . . . .
H1 H 0.448792 -0.397932 0.664637 0.040 Uiso 1 1 calc R U . . .
C2 C 0.6157(11) -0.2573(12) 0.6384(6) 0.035(3) Uani 1 1 d . . . . .
H2 H 0.630280 -0.300276 0.603574 0.043 Uiso 1 1 calc R U . . .
C3 C 0.7006(11) -0.1362(12) 0.6524(6) 0.035(3) Uani 1 1 d . . . . .
H3 H 0.773236 -0.095319 0.625681 0.042 Uiso 1 1 calc R U . . .
C4 C 0.6854(10) -0.0721(11) 0.7026(6) 0.035(3) Uani 1 1 d . . . . .
C5 C 0.7823(12) 0.0646(12) 0.7112(7) 0.040(3) Uani 1 1 d . . . . .
H5A H 0.738789 0.111843 0.718966 0.048 Uiso 1 1 calc R U . . .
H5B H 0.829324 0.095160 0.668954 0.048 Uiso 1 1 calc R U . . .
C6 C 0.8757(11) 0.0928(12) 0.7689(7) 0.045(3) Uani 1 1 d . . . . .
H6A H 0.938913 0.072164 0.753631 0.054 Uiso 1 1 calc R U . . .
H6B H 0.918968 0.183045 0.777952 0.054 Uiso 1 1 calc R U . . .
C7 C 0.8210(13) 0.0244(14) 0.8345(7) 0.045(3) Uani 1 1 d . . . . .
H7A H 0.889614 0.041243 0.865466 0.054 Uiso 1 1 calc R U . . .
H7B H 0.774468 -0.065997 0.825694 0.054 Uiso 1 1 calc R U . . .
C8 C 0.7325(13) 0.0626(15) 0.8689(9) 0.058(4) Uani 1 1 d . . . . .
H8A H 0.705316 0.018636 0.912115 0.069 Uiso 1 1 calc R U . . .
H8B H 0.780077 0.152626 0.878448 0.069 Uiso 1 1 calc R U . . .
C9 C 0.6168(11) 0.0352(11) 0.8283(7) 0.038(3) Uani 1 1 d . . . . .
H9A H 0.562950 0.053239 0.856984 0.045 Uiso 1 1 calc R U . . .
H9B H 0.643786 0.094012 0.790386 0.045 Uiso 1 1 calc R U . . .
C10 C 0.5391(10) -0.0940(10) 0.8009(6) 0.030(2) Uani 1 1 d . . . . .
C11 C 0.5741(10) -0.1403(9) 0.7423(6) 0.024(2) Uani 1 1 d . . . . .
C12 C 0.3948(11) -0.1410(11) 0.8887(7) 0.036(3) Uani 1 1 d . . . . .
C13 C 0.3093(11) -0.0986(11) 0.8820(6) 0.035(3) Uani 1 1 d . . . . .
H13 H 0.278649 -0.094143 0.839264 0.042 Uiso 1 1 calc R U . . .
C14 C 0.2706(13) -0.0634(13) 0.9389(8) 0.049(4) Uani 1 1 d . . . . .
H14 H 0.214911 -0.032377 0.935052 0.059 Uiso 1 1 calc R U . . .
C15 C 0.3118(15) -0.0731(14) 0.9993(8) 0.051(4) Uani 1 1 d . . . . .
H15 H 0.282956 -0.051326 1.038051 0.062 Uiso 1 1 calc R U . . .
C16 C 0.3964(18) -0.1146(16) 1.0057(7) 0.057(4) Uani 1 1 d . . . . .
H16 H 0.425669 -0.119883 1.048664 0.069 Uiso 1 1 calc R U . . .
C17 C 0.4386(13) -0.1487(12) 0.9494(6) 0.041(3) Uani 1 1 d . . . . .
H17 H 0.496646 -0.176707 0.953561 0.049 Uiso 1 1 calc R U . . .
Fe2 Fe 0.666667 0.333333 0.38337(14) 0.0238(6) Uani 1 3 d S T P . .
N3 N 0.5109(8) 0.2591(8) 0.4369(5) 0.0250(18) Uani 1 1 d . U . . .
N4 N 0.5670(9) 0.1771(9) 0.3355(5) 0.0268(19) Uani 1 1 d . . . . .
C18 C 0.4892(10) 0.3157(10) 0.4865(5) 0.029(2) Uani 1 1 d . U . . .
H18 H 0.548562 0.399622 0.496208 0.034 Uiso 1 1 calc R U . . .
C19 C 0.3829(11) 0.2564(12) 0.5247(6) 0.035(3) Uani 1 1 d . U . . .
H19 H 0.369943 0.299938 0.559830 0.042 Uiso 1 1 calc R U . . .
C20 C 0.2956(11) 0.1348(11) 0.5122(6) 0.036(3) Uani 1 1 d . U . . .
H20 H 0.222190 0.093721 0.538315 0.043 Uiso 1 1 calc R U . . .
C21 C 0.3175(10) 0.0715(10) 0.4595(6) 0.028(2) Uani 1 1 d . U . . .
C22 C 0.2197(11) -0.0620(12) 0.4515(7) 0.038(3) Uani 1 1 d . . . . .
H22A H 0.174259 -0.091536 0.494187 0.046 Uiso 1 1 calc R U . . .
H22B H 0.261307 -0.110832 0.442902 0.046 Uiso 1 1 calc R U . . .
C23 C 0.1265(12) -0.0891(12) 0.3965(7) 0.044(3) Uani 1 1 d . . . . .
H23A H 0.078990 -0.179919 0.389127 0.053 Uiso 1 1 calc R U . . .
H23B H 0.067186 -0.063186 0.411710 0.053 Uiso 1 1 calc R U . . .
C24 C 0.1807(11) -0.0269(12) 0.3313(8) 0.046(3) Uani 1 1 d . . . . .
H24A H 0.111196 -0.045795 0.300561 0.056 Uiso 1 1 calc R U . . .
H24B H 0.225677 0.063812 0.338939 0.056 Uiso 1 1 calc R U . . .
C25 C 0.2661(13) -0.0588(13) 0.2969(7) 0.047(3) Uani 1 1 d . . . . .
H25A H 0.292604 -0.011135 0.254651 0.056 Uiso 1 1 calc R U . . .
H25B H 0.218721 -0.147800 0.284856 0.056 Uiso 1 1 calc R U . . .
C26 C 0.3847(12) -0.0353(12) 0.3352(7) 0.040(3) Uani 1 1 d . . . . .
H26A H 0.359743 -0.093605 0.373227 0.048 Uiso 1 1 calc R U . . .
H26B H 0.436635 -0.053417 0.305030 0.048 Uiso 1 1 calc R U . . .
C27 C 0.4609(11) 0.0943(10) 0.3609(6) 0.030(2) Uani 1 1 d . . . . .
C28 C 0.4238(10) 0.1355(10) 0.4212(6) 0.030(2) Uani 1 1 d . U . . .
C29 C 0.6089(10) 0.1419(11) 0.2775(6) 0.031(2) Uani 1 1 d . . . . .
C30 C 0.5607(12) 0.1475(13) 0.2143(7) 0.043(3) Uani 1 1 d . . . . .
H30 H 0.502002 0.174857 0.210761 0.052 Uiso 1 1 calc R U . . .
C31 C 0.5994(15) 0.1133(14) 0.1582(8) 0.051(4) Uani 1 1 d . . . . .
H31 H 0.567798 0.117697 0.115752 0.061 Uiso 1 1 calc R U . . .
C32 C 0.6830(16) 0.0730(15) 0.1627(9) 0.059(4) Uani 1 1 d . . . . .
H32 H 0.710049 0.050320 0.123637 0.071 Uiso 1 1 calc R U . . .
C33 C 0.7291(13) 0.0651(12) 0.2261(8) 0.048(3) Uani 1 1 d . . . . .
H33 H 0.786143 0.035731 0.229642 0.057 Uiso 1 1 calc R U . . .
C34 C 0.6912(10) 0.1001(11) 0.2827(7) 0.039(3) Uani 1 1 d . . . . .
H34 H 0.722271 0.095015 0.325126 0.047 Uiso 1 1 calc R U . . .
Fe3 Fe 0.333333 -0.333333 0.47910(19) 0.0346(7) Uani 1 3 d S T P . .
Cl1 Cl 0.4620(3) -0.1443(3) 0.5137(2) 0.0465(9) Uani 1 1 d . . . . .
Cl2 Cl 0.333333 -0.333333 0.3694(3) 0.0470(14) Uani 1 3 d S T P . .
Fe4 Fe 0.666667 0.333333 0.68452(19) 0.0350(8) Uani 1 3 d S T P . .
Cl3 Cl 0.5378(3) 0.1448(3) 0.6500(2) 0.0491(9) Uani 1 1 d . . . . .
Cl4 Cl 0.666667 0.333333 0.7943(3) 0.0491(15) Uani 1 3 d S T P . .
Cl7 Cl 1.000000 0.000000 0.5818(4) 0.0334(4) Uani 1 3 d S T P . .
Fe5 Fe 1.000000 0.000000 1.1013(6) 0.036(2) Uani 0.502(13) 3 d S T P A 1
Cl5 Cl 0.8201(7) -0.1431(7) 1.1384(4) 0.051(2) Uani 0.502(13) 1 d . . P A 1
Cl6 Cl 1.000000 0.000000 0.9914(7) 0.059(4) Uani 0.502(13) 3 d S T P A 1
Fe5A Fe 1.000000 0.000000 1.0639(6) 0.034(2) Uani 0.498(13) 3 d S T P A 2
Cl5A Cl 0.8569(7) 0.0372(8) 1.0246(4) 0.049(2) Uani 0.498(13) 1 d . . P A 2
Cl6A Cl 1.000000 0.000000 1.1728(7) 0.058(4) Uani 0.498(13) 3 d S T P A 2

loop_
_atom_site_aniso_label
_atom_site_aniso_U_11
_atom_site_aniso_U_22
_atom_site_aniso_U_33
_atom_site_aniso_U_23
_atom_site_aniso_U_13
_atom_site_aniso_U_12
Fe1 0.0199(9) 0.0199(9) 0.0320(16) 0.000 0.000 0.0099(4)
N1 0.028(5) 0.024(4) 0.034(5) -0.001(4) 0.000(4) 0.015(4)
N2 0.026(4) 0.026(4) 0.039(5) -0.002(4) -0.002(4) 0.014(4)
C1 0.029(5) 0.021(5) 0.043(6) 0.008(4) 0.002(5) 0.007(4)
C2 0.029(5) 0.038(6) 0.043(7) 0.003(5) 0.006(5) 0.020(5)
C3 0.024(5) 0.048(6) 0.039(6) 0.008(5) 0.013(5) 0.021(5)
C4 0.021(5) 0.040(6) 0.043(6) 0.006(5) -0.002(5) 0.013(5)
C5 0.031(6) 0.028(6) 0.053(8) 0.003(5) 0.001(6) 0.008(5)
C6 0.021(5) 0.038(6) 0.073(10) 0.002(6) -0.012(6) 0.012(5)
C7 0.043(7) 0.047(7) 0.048(7) -0.001(6) -0.012(6) 0.026(6)
C8 0.036(7) 0.050(8) 0.080(11) -0.014(7) -0.011(7) 0.016(6)
C9 0.029(6) 0.020(5) 0.051(8) -0.010(5) 0.001(5) 0.002(5)
C10 0.019(5) 0.029(5) 0.046(6) 0.009(5) 0.002(4) 0.015(4)
C11 0.023(5) 0.022(4) 0.033(5) -0.002(4) -0.002(4) 0.015(4)
C12 0.030(6) 0.030(6) 0.050(7) -0.005(5) 0.008(5) 0.017(5)
C13 0.042(6) 0.031(6) 0.035(6) -0.011(5) -0.005(5) 0.020(5)
C14 0.044(7) 0.049(8) 0.061(9) -0.015(6) 0.014(6) 0.029(6)
C15 0.058(8) 0.054(8) 0.050(8) -0.017(7) 0.009(7) 0.033(7)
C16 0.078(11) 0.066(10) 0.031(7) -0.005(7) -0.002(7) 0.038(9)
C17 0.053(7) 0.037(6) 0.028(6) -0.014(5) -0.014(5) 0.020(6)
Fe2 0.0218(9) 0.0218(9) 0.0280(16) 0.000 0.000 0.0109(4)
N3 0.016(4) 0.019(4) 0.036(5) 0.007(3) -0.001(3) 0.005(3)
N4 0.025(4) 0.031(5) 0.030(5) 0.002(4) -0.002(4) 0.019(4)
C18 0.034(5) 0.036(5) 0.026(5) -0.002(4) 0.013(4) 0.026(4)
C19 0.034(6) 0.035(6) 0.042(6) 0.003(5) 0.010(5) 0.022(5)
C20 0.028(5) 0.027(5) 0.045(6) 0.012(5) 0.004(5) 0.008(4)
C21 0.027(5) 0.022(5) 0.039(6) 0.004(4) -0.002(4) 0.014(4)
C22 0.024(5) 0.032(6) 0.053(8) 0.009(5) -0.002(5) 0.010(5)
C23 0.028(6) 0.028(6) 0.061(9) -0.001(5) 0.001(6) 0.001(5)
C24 0.023(5) 0.032(6) 0.068(9) -0.003(6) -0.020(6) 0.002(5)
C25 0.045(7) 0.036(6) 0.040(7) -0.016(5) -0.010(6) 0.007(6)
C26 0.039(7) 0.032(6) 0.052(8) -0.003(6) -0.003(6) 0.019(5)
C27 0.033(6) 0.025(5) 0.033(6) -0.005(4) -0.009(5) 0.014(5)
C28 0.016(4) 0.026(5) 0.042(6) 0.009(4) -0.004(4) 0.005(4)
C29 0.029(5) 0.028(5) 0.030(5) -0.007(4) -0.006(4) 0.011(4)
C30 0.040(7) 0.049(8) 0.047(7) -0.001(6) 0.001(6) 0.027(6)
C31 0.060(8) 0.046(8) 0.045(7) -0.016(6) -0.009(7) 0.025(7)
C32 0.061(9) 0.054(9) 0.057(9) -0.014(7) 0.007(8) 0.025(7)
C33 0.047(7) 0.037(7) 0.064(9) -0.007(6) -0.012(6) 0.025(6)
C34 0.022(5) 0.035(6) 0.060(8) -0.004(6) 0.005(5) 0.013(5)
Fe3 0.0265(9) 0.0265(9) 0.051(2) 0.000 0.000 0.0132(5)
Cl1 0.0344(17) 0.0303(16) 0.070(2) -0.0053(16) -0.0058(17) 0.0126(14)
Cl2 0.044(2) 0.044(2) 0.054(4) 0.000 0.000 0.0218(10)
Fe4 0.0250(9) 0.0250(9) 0.055(2) 0.000 0.000 0.0125(5)
Cl3 0.0379(18) 0.0291(16) 0.073(3) -0.0073(16) -0.0073(17) 0.0110(14)
Cl4 0.047(2) 0.047(2) 0.053(4) 0.000 0.000 0.0236(11)
Cl7 0.0227(5) 0.0227(5) 0.0548(13) 0.000 0.000 0.0113(3)
Fe5 0.041(3) 0.041(3) 0.026(5) 0.000 0.000 0.0205(17)
Cl5 0.041(4) 0.046(4) 0.055(5) 0.001(3) 0.007(3) 0.014(3)
Cl6 0.073(6) 0.073(6) 0.030(6) 0.000 0.000 0.037(3)
Fe5A 0.035(3) 0.035(3) 0.033(5) 0.000 0.000 0.0174(15)
Cl5A 0.049(4) 0.059(5) 0.047(4) 0.001(4) -0.003(3) 0.032(4)
Cl6A 0.071(6) 0.071(6) 0.032(6) 0.000 0.000 0.035(3)

loop_
_atom_type_symbol
_atom_type_description
_atom_type_scat_dispersion_real
_atom_type_scat_dispersion_imag
_atom_type_scat_source
C C 0.0181 0.0091 'International Tables Vol C Tables 4.2.6.8 and 6.1.1.4'
H H 0.0000 0.0000 'International Tables Vol C Tables 4.2.6.8 and 6.1.1.4'
Cl Cl 0.3639 0.7018 'International Tables Vol C Tables 4.2.6.8 and 6.1.1.4'
Fe Fe -1.1336 3.1974 'International Tables Vol C Tables 4.2.6.8 and 6.1.1.4'
N N 0.0311 0.0180 'International Tables Vol C Tables 4.2.6.8 and 6.1.1.4'

loop_
_geom_angle_atom_site_label_1
_geom_angle_atom_site_label_2
_geom_angle_atom_site_label_3
_geom_angle
_geom_angle_site_symmetry_1
_geom_angle_site_symmetry_3
_geom_angle_publ_flag
N1 Fe1 N1 98.7(4) 2_545 3_655 ?
N1 Fe1 N1 98.7(4) . 2_545 ?
N1 Fe1 N1 98.7(4) . 3_655 ?
N2 Fe1 N1 78.4(4) 3_655 3_655 ?
N2 Fe1 N1 89.3(4) 3_655 2_545 ?
N2 Fe1 N1 89.3(4) 2_545 . ?
N2 Fe1 N1 171.8(4) 3_655 . ?
N2 Fe1 N1 78.4(4) 2_545 2_545 ?
N2 Fe1 N1 171.8(4) . 2_545 ?
N2 Fe1 N1 89.3(4) . 3_655 ?
N2 Fe1 N1 78.4(4) . . ?
N2 Fe1 N1 171.8(4) 2_545 3_655 ?
N2 Fe1 N2 93.9(4) . 3_655 ?
N2 Fe1 N2 93.9(4) 2_545 3_655 ?
N2 Fe1 N2 93.9(4) 2_545 . ?
C10 N1 Fe1 117.7(8) . . ?
C10 N1 C12 119.0(10) . . ?
C12 N1 Fe1 123.1(8) . . ?
C1 N2 Fe1 124.5(8) . . ?
C11 N2 Fe1 117.0(8) . . ?
C11 N2 C1 118.5(10) . . ?
N2 C1 H1 118.8 . . ?
N2 C1 C2 122.4(11) . . ?
C2 C1 H1 118.8 . . ?
C1 C2 H2 120.7 . . ?
C1 C2 C3 118.6(12) . . ?
C3 C2 H2 120.7 . . ?
C2 C3 H3 118.6 . . ?
C4 C3 C2 122.8(11) . . ?
C4 C3 H3 118.6 . . ?
C3 C4 C5 118.4(11) . . ?
C3 C4 C11 115.9(10) . . ?
C11 C4 C5 125.7(11) . . ?
C4 C5 H5A 108.6 . . ?
C4 C5 H5B 108.6 . . ?
C4 C5 C6 114.8(11) . . ?
H5A C5 H5B 107.5 . . ?
C6 C5 H5A 108.6 . . ?
C6 C5 H5B 108.6 . . ?
C5 C6 H6A 108.2 . . ?
C5 C6 H6B 108.2 . . ?
H6A C6 H6B 107.4 . . ?
C7 C6 C5 116.2(10) . . ?
C7 C6 H6A 108.2 . . ?
C7 C6 H6B 108.2 . . ?
C6 C7 H7A 108.9 . . ?
C6 C7 H7B 108.9 . . ?
C6 C7 C8 113.3(12) . . ?
H7A C7 H7B 107.7 . . ?
C8 C7 H7A 108.9 . . ?
C8 C7 H7B 108.9 . . ?
C7 C8 H8A 108.5 . . ?
C7 C8 H8B 108.5 . . ?
H8A C8 H8B 107.5 . . ?
C9 C8 C7 115.1(12) . . ?
C9 C8 H8A 108.5 . . ?
C9 C8 H8B 108.5 . . ?
C8 C9 H9A 108.0 . . ?
C8 C9 H9B 108.0 . . ?
H9A C9 H9B 107.2 . . ?
C10 C9 C8 117.4(11) . . ?
C10 C9 H9A 108.0 . . ?
C10 C9 H9B 108.0 . . ?
N1 C10 C9 122.3(11) . . ?
N1 C10 C11 114.1(10) . . ?
C11 C10 C9 123.6(10) . . ?
N2 C11 C4 121.7(10) . . ?
N2 C11 C10 111.9(10) . . ?
C4 C11 C10 126.4(10) . . ?
C13 C12 N1 117.6(11) . . ?
C17 C12 N1 121.3(11) . . ?
C17 C12 C13 121.1(12) . . ?
C12 C13 H13 120.5 . . ?
C14 C13 C12 119.0(12) . . ?
C14 C13 H13 120.5 . . ?
C13 C14 H14 119.9 . . ?
C15 C14 C13 120.2(12) . . ?
C15 C14 H14 119.9 . . ?
C14 C15 H15 119.7 . . ?
C14 C15 C16 120.7(13) . . ?
C16 C15 H15 119.7 . . ?
C15 C16 H16 119.8 . . ?
C15 C16 C17 120.5(15) . . ?
C17 C16 H16 119.8 . . ?
C12 C17 C16 118.6(14) . . ?
C12 C17 H17 120.7 . . ?
C16 C17 H17 120.7 . . ?
N3 Fe2 N3 93.7(4) 2_655 3_665 ?
N3 Fe2 N3 93.7(4) 2_655 . ?
N3 Fe2 N3 93.7(4) . 3_665 ?
N4 Fe2 N3 79.4(4) 3_665 3_665 ?
N4 Fe2 N3 172.8(4) 3_665 2_655 ?
N4 Fe2 N3 89.0(4) . 2_655 ?
N4 Fe2 N3 79.4(4) 2_655 2_655 ?
N4 Fe2 N3 89.0(4) 3_665 . ?
N4 Fe2 N3 79.4(4) . . ?
N4 Fe2 N3 172.8(4) 2_655 . ?
N4 Fe2 N3 172.8(4) . 3_665 ?
N4 Fe2 N3 89.0(4) 2_655 3_665 ?
N4 Fe2 N4 98.0(4) 2_655 3_665 ?
N4 Fe2 N4 98.0(4) . 3_665 ?
N4 Fe2 N4 98.0(4) . 2_655 ?
C18 N3 Fe2 124.6(7) . . ?
C18 N3 C28 120.0(10) . . ?
C28 N3 Fe2 115.3(8) . . ?
C27 N4 Fe2 118.8(8) . . ?
C27 N4 C29 117.1(10) . . ?
C29 N4 Fe2 123.8(7) . . ?
N3 C18 H18 119.0 . . ?
N3 C18 C19 121.9(11) . . ?
C19 C18 H18 119.0 . . ?
C18 C19 H19 119.8 . . ?
C20 C19 C18 120.4(11) . . ?
C20 C19 H19 119.8 . . ?
C19 C20 H20 120.7 . . ?
C19 C20 C21 118.7(11) . . ?
C21 C20 H20 120.7 . . ?
C20 C21 C22 114.8(10) . . ?
C28 C21 C20 119.0(10) . . ?
C28 C21 C22 126.2(11) . . ?
C21 C22 H22A 108.4 . . ?
C21 C22 H22B 108.4 . . ?
C21 C22 C23 115.6(10) . . ?
H22A C22 H22B 107.4 . . ?
C23 C22 H22A 108.4 . . ?
C23 C22 H22B 108.4 . . ?
C22 C23 H23A 108.5 . . ?
C22 C23 H23B 108.5 . . ?
H23A C23 H23B 107.5 . . ?
C24 C23 C22 115.1(10) . . ?
C24 C23 H23A 108.5 . . ?
C24 C23 H23B 108.5 . . ?
C23 C24 H24A 107.8 . . ?
C23 C24 H24B 107.8 . . ?
H24A C24 H24B 107.2 . . ?
C25 C24 C23 117.9(12) . . ?
C25 C24 H24A 107.8 . . ?
C25 C24 H24B 107.8 . . ?
C24 C25 H25A 107.9 . . ?
C24 C25 H25B 107.9 . . ?
C24 C25 C26 117.4(11) . . ?
H25A C25 H25B 107.2 . . ?
C26 C25 H25A 107.9 . . ?
C26 C25 H25B 107.9 . . ?
C25 C26 H26A 108.8 . . ?
C25 C26 H26B 108.8 . . ?
H26A C26 H26B 107.7 . . ?
C27 C26 C25 113.8(11) . . ?
C27 C26 H26A 108.8 . . ?
C27 C26 H26B 108.8 . . ?
N4 C27 C26 124.2(11) . . ?
N4 C27 C28 114.5(10) . . ?
C28 C27 C26 121.2(11) . . ?
N3 C28 C27 111.1(10) . . ?
C21 C28 N3 119.9(11) . . ?
C21 C28 C27 129.0(10) . . ?
C30 C29 N4 118.9(10) . . ?
C34 C29 N4 121.0(11) . . ?
C34 C29 C30 120.2(12) . . ?
C29 C30 H30 120.2 . . ?
C31 C30 C29 119.6(13) . . ?
C31 C30 H30 120.2 . . ?
C30 C31 H31 119.7 . . ?
C32 C31 C30 120.6(15) . . ?
C32 C31 H31 119.7 . . ?
C31 C32 H32 120.2 . . ?
C31 C32 C33 119.7(14) . . ?
C33 C32 H32 120.2 . . ?
C32 C33 H33 120.0 . . ?
C34 C33 C32 120.0(13) . . ?
C34 C33 H33 120.0 . . ?
C29 C34 C33 119.9(13) . . ?
C29 C34 H34 120.0 . . ?
C33 C34 H34 120.0 . . ?
Cl1 Fe3 Cl1 110.49(13) . 2_545 ?
Cl1 Fe3 Cl1 110.49(14) 2_545 3_655 ?
Cl1 Fe3 Cl1 110.49(14) . 3_655 ?
Cl1 Fe3 Cl2 108.43(14) . . ?
Cl1 Fe3 Cl2 108.43(14) 3_655 . ?
Cl1 Fe3 Cl2 108.43(14) 2_545 . ?
Cl3 Fe4 Cl3 110.50(14) . 2_655 ?
Cl3 Fe4 Cl3 110.50(14) . 3_665 ?
Cl3 Fe4 Cl3 110.50(14) 2_655 3_665 ?
Cl3 Fe4 Cl4 108.42(14) . . ?
Cl3 Fe4 Cl4 108.42(14) 3_665 . ?
Cl3 Fe4 Cl4 108.42(14) 2_655 . ?
Cl5 Fe5 Cl5 109.0(4) 3_765 2_645 ?
Cl5 Fe5 Cl5 109.0(4) 3_765 . ?
Cl5 Fe5 Cl5 109.0(4) 2_645 . ?
Cl5 Fe5 Cl6 110.0(4) 3_765 . ?
Cl5 Fe5 Cl6 110.0(4) 2_645 . ?
Cl5 Fe5 Cl6 110.0(4) . . ?
Cl5A Fe5A Cl5A 107.9(4) 2_645 3_765 ?
Cl5A Fe5A Cl5A 107.9(4) . 3_765 ?
Cl5A Fe5A Cl5A 107.9(4) . 2_645 ?
Cl6A Fe5A Cl5A 111.0(4) . 3_765 ?
Cl6A Fe5A Cl5A 111.0(4) . 2_645 ?
Cl6A Fe5A Cl5A 111.0(4) . . ?

loop_
_geom_bond_atom_site_label_1
_geom_bond_atom_site_label_2
_geom_bond_distance
_geom_bond_site_symmetry_2
_geom_bond_publ_flag
Fe1 N1 1.981(10) . ?
Fe1 N1 1.981(10) 3_655 ?
Fe1 N1 1.981(10) 2_545 ?
Fe1 N2 1.971(10) 2_545 ?
Fe1 N2 1.971(10) 3_655 ?
Fe1 N2 1.971(10) . ?
N1 C10 1.291(15) . ?
N1 C12 1.458(15) . ?
N2 C1 1.359(15) . ?
N2 C11 1.350(15) . ?
C1 H1 0.9500 . ?
C1 C2 1.366(16) . ?
C2 H2 0.9500 . ?
C2 C3 1.369(19) . ?
C3 H3 0.9500 . ?
C3 C4 1.356(18) . ?
C4 C5 1.525(18) . ?
C4 C11 1.448(16) . ?
C5 H5A 0.9900 . ?
C5 H5B 0.9900 . ?
C5 C6 1.552(18) . ?
C6 H6A 0.9900 . ?
C6 H6B 0.9900 . ?
C6 C7 1.53(2) . ?
C7 H7A 0.9900 . ?
C7 H7B 0.9900 . ?
C7 C8 1.56(2) . ?
C8 H8A 0.9900 . ?
C8 H8B 0.9900 . ?
C8 C9 1.536(19) . ?
C9 H9A 0.9900 . ?
C9 H9B 0.9900 . ?
C9 C10 1.506(17) . ?
C10 C11 1.467(16) . ?
C12 C13 1.411(17) . ?
C12 C17 1.356(19) . ?
C13 H13 0.9500 . ?
C13 C14 1.392(16) . ?
C14 H14 0.9500 . ?
C14 C15 1.34(2) . ?
C15 H15 0.9500 . ?
C15 C16 1.39(3) . ?
C16 H16 0.9500 . ?
C16 C17 1.40(2) . ?
C17 H17 0.9500 . ?
Fe2 N3 1.992(9) . ?
Fe2 N3 1.993(9) 2_655 ?
Fe2 N3 1.993(9) 3_665 ?
Fe2 N4 1.956(10) 3_665 ?
Fe2 N4 1.956(10) . ?
Fe2 N4 1.956(10) 2_655 ?
N3 C18 1.323(13) . ?
N3 C28 1.404(14) . ?
N4 C27 1.305(16) . ?
N4 C29 1.429(15) . ?
C18 H18 0.9500 . ?
C18 C19 1.380(16) . ?
C19 H19 0.9500 . ?
C19 C20 1.374(18) . ?
C20 H20 0.9500 . ?
C20 C21 1.423(17) . ?
C21 C22 1.499(16) . ?
C21 C28 1.385(16) . ?
C22 H22A 0.9900 . ?
C22 H22B 0.9900 . ?
C22 C23 1.511(18) . ?
C23 H23A 0.9900 . ?
C23 H23B 0.9900 . ?
C23 C24 1.50(2) . ?
C24 H24A 0.9900 . ?
C24 H24B 0.9900 . ?
C24 C25 1.48(2) . ?
C25 H25A 0.9900 . ?
C25 H25B 0.9900 . ?
C25 C26 1.556(19) . ?
C26 H26A 0.9900 . ?
C26 H26B 0.9900 . ?
C26 C27 1.495(17) . ?
C27 C28 1.474(17) . ?
C29 C30 1.420(18) . ?
C29 C34 1.364(17) . ?
C30 H30 0.9500 . ?
C30 C31 1.37(2) . ?
C31 H31 0.9500 . ?
C31 C32 1.36(3) . ?
C32 H32 0.9500 . ?
C32 C33 1.42(2) . ?
C33 H33 0.9500 . ?
C33 C34 1.379(18) . ?
C34 H34 0.9500 . ?
Fe3 Cl1 2.193(3) 3_655 ?
Fe3 Cl1 2.193(3) . ?
Fe3 Cl1 2.193(3) 2_545 ?
Fe3 Cl2 2.198(8) . ?
Fe4 Cl3 2.189(3) 2_655 ?
Fe4 Cl3 2.189(3) . ?
Fe4 Cl3 2.189(3) 3_665 ?
Fe4 Cl4 2.200(8) . ?
Fe5 Cl5 2.180(8) 2_645 ?
Fe5 Cl5 2.180(8) . ?
Fe5 Cl5 2.180(8) 3_765 ?
Fe5 Cl6 2.202(19) . ?
Fe5A Cl5A 2.198(9) . ?
Fe5A Cl5A 2.198(9) 2_645 ?
Fe5A Cl5A 2.198(9) 3_765 ?
Fe5A Cl6A 2.184(19) . ?

loop_
_geom_torsion_atom_site_label_1
_geom_torsion_atom_site_label_2
_geom_torsion_atom_site_label_3
_geom_torsion_atom_site_label_4
_geom_torsion
_geom_torsion_site_symmetry_1
_geom_torsion_site_symmetry_2
_geom_torsion_site_symmetry_3
_geom_torsion_site_symmetry_4
_geom_torsion_publ_flag
Fe1 N1 C10 C9 172.6(9) . . . . ?
Fe1 N1 C10 C11 -8.2(12) . . . . ?
Fe1 N1 C12 C13 -78.1(13) . . . . ?
Fe1 N1 C12 C17 102.8(12) . . . . ?
Fe1 N2 C1 C2 176.9(9) . . . . ?
Fe1 N2 C11 C4 -173.9(8) . . . . ?
Fe1 N2 C11 C10 5.3(12) . . . . ?
N1 C10 C11 N2 1.8(13) . . . . ?
N1 C10 C11 C4 -179.0(10) . . . . ?
N1 C12 C13 C14 -178.6(11) . . . . ?
N1 C12 C17 C16 179.6(13) . . . . ?
N2 C1 C2 C3 -2.7(18) . . . . ?
C1 N2 C11 C4 3.0(16) . . . . ?
C1 N2 C11 C10 -177.8(9) . . . . ?
C1 C2 C3 C4 1.8(19) . . . . ?
C2 C3 C4 C5 -176.5(12) . . . . ?
C2 C3 C4 C11 1.3(18) . . . . ?
C3 C4 C5 C6 -102.9(14) . . . . ?
C3 C4 C11 N2 -3.7(16) . . . . ?
C3 C4 C11 C10 177.2(10) . . . . ?
C4 C5 C6 C7 -43.2(16) . . . . ?
C5 C4 C11 N2 173.8(11) . . . . ?
C5 C4 C11 C10 -5.2(18) . . . . ?
C5 C6 C7 C8 -65.7(15) . . . . ?
C6 C7 C8 C9 61.8(16) . . . . ?
C7 C8 C9 C10 50.8(18) . . . . ?
C8 C9 C10 N1 102.8(14) . . . . ?
C8 C9 C10 C11 -76.4(16) . . . . ?
C9 C10 C11 N2 -179.0(11) . . . . ?
C9 C10 C11 C4 0.2(17) . . . . ?
C10 N1 C12 C13 96.9(14) . . . . ?
C10 N1 C12 C17 -82.3(15) . . . . ?
C11 N2 C1 C2 0.4(16) . . . . ?
C11 C4 C5 C6 79.5(15) . . . . ?
C12 N1 C10 C9 -2.6(17) . . . . ?
C12 N1 C10 C11 176.6(10) . . . . ?
C12 C13 C14 C15 -2(2) . . . . ?
C13 C12 C17 C16 1(2) . . . . ?
C13 C14 C15 C16 2(2) . . . . ?
C14 C15 C16 C17 -1(3) . . . . ?
C15 C16 C17 C12 0(2) . . . . ?
C17 C12 C13 C14 0.5(19) . . . . ?
Fe2 N3 C18 C19 -175.5(9) . . . . ?
Fe2 N3 C28 C21 174.1(8) . . . . ?
Fe2 N3 C28 C27 -8.4(11) . . . . ?
Fe2 N4 C27 C26 -170.6(9) . . . . ?
Fe2 N4 C27 C28 5.4(13) . . . . ?
Fe2 N4 C29 C30 -105.5(11) . . . . ?
Fe2 N4 C29 C34 76.4(13) . . . . ?
N3 C18 C19 C20 0.4(19) . . . . ?
N4 C27 C28 N3 2.2(13) . . . . ?
N4 C27 C28 C21 179.3(11) . . . . ?
N4 C29 C30 C31 -179.6(12) . . . . ?
N4 C29 C34 C33 179.2(11) . . . . ?
C18 N3 C28 C21 -2.5(15) . . . . ?
C18 N3 C28 C27 174.9(9) . . . . ?
C18 C19 C20 C21 0.2(18) . . . . ?
C19 C20 C21 C22 177.7(11) . . . . ?
C19 C20 C21 C28 -2.0(17) . . . . ?
C20 C21 C22 C23 100.3(14) . . . . ?
C20 C21 C28 N3 3.1(16) . . . . ?
C20 C21 C28 C27 -173.8(11) . . . . ?
C21 C22 C23 C24 45.8(17) . . . . ?
C22 C21 C28 N3 -176.5(10) . . . . ?
C22 C21 C28 C27 6.5(19) . . . . ?
C22 C23 C24 C25 62.2(15) . . . . ?
C23 C24 C25 C26 -58.5(16) . . . . ?
C24 C25 C26 C27 -53.5(17) . . . . ?
C25 C26 C27 N4 -106.8(14) . . . . ?
C25 C26 C27 C28 77.4(15) . . . . ?
C26 C27 C28 N3 178.3(10) . . . . ?
C26 C27 C28 C21 -4.5(18) . . . . ?
C27 N4 C29 C30 81.3(14) . . . . ?
C27 N4 C29 C34 -96.9(13) . . . . ?
C28 N3 C18 C19 0.7(16) . . . . ?
C28 C21 C22 C23 -80.1(15) . . . . ?
C29 N4 C27 C26 3.0(17) . . . . ?
C29 N4 C27 C28 179.0(9) . . . . ?
C29 C30 C31 C32 1(2) . . . . ?
C30 C29 C34 C33 1.1(19) . . . . ?
C30 C31 C32 C33 1(2) . . . . ?
C31 C32 C33 C34 -1(2) . . . . ?
C32 C33 C34 C29 0(2) . . . . ?
C34 C29 C30 C31 -1(2) . . . . ?
